data_1546119
loop_
_publ_author_name
'Hasell, T.'
'Little, M. A.'
'Chong, S. Y.'
'Schmidtmann, M.'
'Briggs, M. E.'
'Santolini, V.'
'Jelfs, K. E.'
'Cooper, A. I.'

_publ_section_title
;
 Chirality as a tool for function in porous organic cages.
;
_journal_issue 20
_journal_name_full Nanoscale
_journal_page_first 6783
_journal_page_last 6790
_journal_paper_doi 10.1039/c7nr01301a
_journal_volume 9
_journal_year 2017
_chemical_formula_moiety 'C54 H60 N12, 1.7(C8 H10)'
_chemical_formula_sum 'C67.59 H76.99 N12'
_chemical_formula_weight 1057.51
_space_group_crystal_system orthorhombic
_space_group_IT_number 19
_space_group_name_Hall 'P 2ac 2ab'
_space_group_name_H-M_alt 'P 21 21 21'
_symmetry_space_group_name_Hall 'P 2ac 2ab'
_symmetry_space_group_name_H-M 'P 21 21 21'
_atom_sites_solution_hydrogens geom
_audit_creation_date 2015-07-08
_audit_creation_method
;
Olex2 1.2-beta
(compiled 2015.01.26 svn.r3150 for OlexSys, GUI svn.r4998)
;
_audit_update_record
;
2016-12-02 deposited with the CCDC.
2017-05-03 downloaded from the CCDC.
;
_cell_angle_alpha 90
_cell_angle_beta 90
_cell_angle_gamma 90
_cell_formula_units_Z 4
_cell_length_a 11.1553(19)
_cell_length_b 19.490(4)
_cell_length_c 30.332(6)
_cell_measurement_reflns_used 9950
_cell_measurement_temperature 100
_cell_measurement_theta_max 23.76
_cell_measurement_theta_min 2.20
_cell_volume 6595(2)
_computing_cell_refinement 'SAINT v8.34A (Bruker, 2013)'
_computing_data_collection 'CrystalClear-SM Expert 2.0 r7 (Rigaku, 2011)'
_computing_data_reduction 'SAINT v8.34A (Bruker, 2013)'
_computing_molecular_graphics 'Olex2 (Dolomanov et al., 2009)'
_computing_publication_material 'Olex2 (Dolomanov et al., 2009)'
_computing_structure_refinement 'ShelXL (Sheldrick, 2008)'
_diffrn_ambient_temperature 100.0
_diffrn_detector CCD
_diffrn_detector_area_resol_mean 28.5714
_diffrn_detector_type 'Rigaku Saturn724+'
_diffrn_measured_fraction_theta_full 0.999
_diffrn_measured_fraction_theta_max 0.999
_diffrn_measurement_device 'AFC12 (Right): Kappa 3 circle'
_diffrn_measurement_device_type 'Rigaku Saturn724+ (2x2 bin mode)'
_diffrn_measurement_method 'profile data from \w-scans'
_diffrn_measurement_specimen_support 'Mitegen 50um'
_diffrn_radiation_collimation 0.3
_diffrn_radiation_monochromator Confocal
_diffrn_radiation_probe x-ray
_diffrn_radiation_wavelength 0.6889
_diffrn_reflns_av_R_equivalents 0.0507
_diffrn_reflns_av_unetI/netI 0.0660
_diffrn_reflns_Laue_measured_fraction_full 0.999
_diffrn_reflns_Laue_measured_fraction_max 0.999
_diffrn_reflns_limit_h_max 11
_diffrn_reflns_limit_h_min -12
_diffrn_reflns_limit_k_max 21
_diffrn_reflns_limit_k_min -21
_diffrn_reflns_limit_l_max 33
_diffrn_reflns_limit_l_min -33
_diffrn_reflns_number 34167
_diffrn_reflns_point_group_measured_fraction_full 0.998
_diffrn_reflns_point_group_measured_fraction_max 0.998
_diffrn_reflns_theta_full 22.400
_diffrn_reflns_theta_max 22.501
_diffrn_reflns_theta_min 1.649
_diffrn_source 'Rotating Anode'
_diffrn_source_current 24.0
_diffrn_source_power 1.2
_diffrn_source_target Mo
_diffrn_source_type 'Rotating Anode'
_diffrn_source_voltage 50.0
_diffrn_standards_number 0
_exptl_absorpt_coefficient_mu 0.060
_exptl_absorpt_correction_T_max 0.9280
_exptl_absorpt_correction_T_min 0.8285
_exptl_absorpt_correction_type multi-scan
_exptl_absorpt_process_details
;
SADABS-2014/5 (Bruker,2014/5) was used for absorption correction.
wR2(int) was 0.0829 before and 0.0722 after correction.
The Ratio of minimum to maximum transmission is 0.8928.
The \l/2 correction factor is Not present.
;
_exptl_crystal_colour colourless
_exptl_crystal_colour_primary colourless
_exptl_crystal_density_diffrn 1.065
_exptl_crystal_description needle
_exptl_crystal_F_000 2266
_exptl_crystal_size_max 0.21
_exptl_crystal_size_mid 0.07
_exptl_crystal_size_min 0.05
_refine_diff_density_max 0.537
_refine_diff_density_min -0.313
_refine_diff_density_rms 0.070
_refine_ls_abs_structure_details
;
 Flack x determined using 2894 quotients [(I+)-(I-)]/[(I+)+(I-)]
 (Parsons, Flack and Wagner, Acta Cryst. B69 (2013) 249-259).
;
_refine_ls_abs_structure_Flack -1.0(10)
_refine_ls_extinction_method none
_refine_ls_goodness_of_fit_ref 1.085
_refine_ls_hydrogen_treatment constr
_refine_ls_matrix_type full
_refine_ls_number_parameters 749
_refine_ls_number_reflns 9431
_refine_ls_number_restraints 76
_refine_ls_restrained_S_all 1.084
_refine_ls_R_factor_all 0.0948
_refine_ls_R_factor_gt 0.0786
_refine_ls_shift/su_max 0.000
_refine_ls_shift/su_mean 0.000
_refine_ls_structure_factor_coef Fsqd
_refine_ls_weighting_details 'w=1/[\s^2^(Fo^2^)+(0.1520P)^2^+0.6927P] where P=(Fo^2^+2Fc^2^)/3'
_refine_ls_weighting_scheme calc
_refine_ls_wR_factor_gt 0.2120
_refine_ls_wR_factor_ref 0.2297
_reflns_Friedel_coverage 0.794
_reflns_Friedel_fraction_full 0.996
_reflns_Friedel_fraction_max 0.996
_reflns_number_gt 7494
_reflns_number_total 9431
_reflns_threshold_expression 'I > 2\s(I)'
_cod_data_source_file c7nr01301a2.cif
_cod_data_source_block CC2-R_para-xylene
_cod_database_code 1546119
_shelxl_version_number 2014/6
_shelx_space_group_comment
;
The symmetry employed for this shelxl refinement is uniquely defined
by the following loop, which should always be used as a source of
symmetry information in preference to the above space-group names.
They are only intended as comments.
;
_olex2_refinement_description
;
1. Fixed Uiso
 At 1.2 times of:
  All C(H) groups, All C(H,H) groups
 At 1.5 times of:
  All C(H,H,H) groups
2. Restrained distances
 C75-C72
 1.52 with sigma of 0.02
 C68-C74
 1.52 with sigma of 0.02
 C74-C68 = C75-C72 = C71-C77 = C69-C76
 1.49 with sigma of 0.02
 C68-C76 \\sim C76-C70
 with sigma of 0.02
 C73-C75 \\sim C71-C75
 with sigma of 0.02
 C73-C75 \\sim C75-C71
 with sigma of 0.02
 C72-C77 \\sim C77-C70
 with sigma of 0.02
 C69-C74 \\sim C73-C74
 with sigma of 0.02
 C73-C74 \\sim C74-C69
 with sigma of 0.02
3. Restrained planarity
 C60, C61, C62, C63, C64, C65, C66, C67
 with sigma of 0.001
 C68, C69, C70, C71, C72, C73, C74, C75, C76, C77
 with sigma of 0.001
4. Uiso/Uaniso restraints and constraints
Uiso(C73) = Uiso(C68) = Uiso(C69) = Uiso(C74) = Uiso(C70) = Uiso(C76) =
Uiso(C72) = Uiso(C71) = Uiso(C75) = Uiso(C77)
5. Rigid body (RIGU) restrains
 C66, C60, C61, C62, C63, C64, C65, C67
 with sigma for 1-2 distances of 0.004 and sigma for 1-3 distances of 0.004
6. Others
 Sof(H48B)=Sof(C51)=Sof(H51A)=Sof(H51B)=Sof(H51C)=1-FVAR(1)
 Sof(H49B)=Sof(C50)=Sof(H50A)=Sof(H50B)=Sof(H50C)=FVAR(1)
 Sof(H52B)=Sof(C55)=Sof(H55A)=Sof(H55B)=Sof(H55C)=1-FVAR(2)
 Sof(H53B)=Sof(C54)=Sof(H54A)=Sof(H54B)=Sof(H54C)=FVAR(2)
 Sof(H37B)=Sof(C40)=Sof(H40A)=Sof(H40B)=Sof(H40C)=1-FVAR(3)
 Sof(H38B)=Sof(C39)=Sof(H39A)=Sof(H39B)=Sof(H39C)=FVAR(3)
 Sof(H57B)=Sof(C58)=Sof(H58A)=Sof(H58B)=Sof(H58C)=1-FVAR(4)
 Sof(H56B)=Sof(C59)=Sof(H59A)=Sof(H59B)=Sof(H59C)=FVAR(4)
 Sof(H42B)=Sof(C43)=Sof(H43A)=Sof(H43B)=Sof(H43C)=1-FVAR(5)
 Sof(H41B)=Sof(C44)=Sof(H44A)=Sof(H44B)=Sof(H44C)=FVAR(5)
 Sof(H68)=Sof(H69)=Sof(H71)=Sof(H72)=Sof(C74)=Sof(H74A)=Sof(H74B)=Sof(H74C)=
 Sof(C75)=Sof(H75A)=Sof(H75B)=Sof(H75C)=Sof(C76)=Sof(H76A)=Sof(H76B)=Sof(H76C)=
 Sof(C77)=Sof(H77A)=Sof(H77B)=Sof(H77C)=0.5*FVAR(7)
 Sof(C60)=Sof(C61)=Sof(H61)=Sof(C62)=Sof(H62)=Sof(C63)=Sof(H63)=Sof(C64)=
 Sof(C65)=Sof(H65)=Sof(C66)=Sof(H66A)=Sof(H66B)=Sof(H66C)=Sof(C67)=Sof(H67A)=
 Sof(H67B)=Sof(H67C)=Sof(C68)=Sof(C69)=Sof(C70)=Sof(H70)=Sof(C71)=Sof(C72)=
 Sof(C73)=Sof(H73)=FVAR(6)
7.a Ternary CH refined with riding coordinates:
 C46(H46)
7.b Secondary CH2 refined with riding coordinates:
 C37(H37A,H37B), C38(H38A,H38B), C41(H41A,H41B), C42(H42A,H42B), C45(H45A,
 H45B), C48(H48A,H48B), C49(H49A,H49B), C52(H52A,H52B), C53(H53A,H53B),
 C56(H56A,H56B), C57(H57A,H57B)
7.c Me refined with riding coordinates:
 C59(H59A,H59B,H59C), C74(H74A,H74B,H74C), C75(H75A,H75B,H75C), C76(H76A,H76B,
 H76C), C77(H77A,H77B,H77C)
7.d Aromatic/amide H refined with riding coordinates:
 C2(H2), C4(H4), C6(H6), C7(H7), C8(H8), C9(H9), C11(H11), C13(H13), C15(H15),
 C16(H16), C17(H17), C18(H18), C20(H20), C22(H22), C24(H24), C25(H25), C26(H26),
  C27(H27), C29(H29), C31(H31), C33(H33), C34(H34), C35(H35), C36(H36),
 C61(H61), C62(H62), C63(H63), C65(H65), C68(H68), C69(H69), C70(H70), C71(H71),
  C72(H72), C73(H73)
7.e Fitted hexagon refined as free rotating group:
 C68(C69,C70,C71,C72,C73)
7.f Idealised Me refined as rotating group:
 C47(H47A,H47B,H47C), C51(H51A,H51B,H51C), C50(H50A,H50B,H50C), C55(H55A,H55B,
 H55C), C54(H54A,H54B,H54C), C40(H40A,H40B,H40C), C39(H39A,H39B,H39C), C58(H58A,
 H58B,H58C), C43(H43A,H43B,H43C), C44(H44A,H44B,H44C), C66(H66A,H66B,H66C),
 C67(H67A,H67B,H67C)
;
_olex2_submission_special_instructions 'No special instructions were received'

loop_
_space_group_symop_operation_xyz
'x, y, z'
'-x+1/2, -y, z+1/2'
'x+1/2, -y+1/2, -z'
'-x, y+1/2, -z+1/2'

loop_
_atom_site_label
_atom_site_type_symbol
_atom_site_fract_x
_atom_site_fract_y
_atom_site_fract_z
_atom_site_U_iso_or_equiv
_atom_site_adp_type
_atom_site_occupancy
_atom_site_site_symmetry_order
_atom_site_calc_flag
_atom_site_refinement_flags_posn
_atom_site_refinement_flags_adp
_atom_site_refinement_flags_occupancy
_atom_site_disorder_assembly
_atom_site_disorder_group
N1 N 0.2922(5) 0.4386(3) 0.6608(3) 0.1011(19) Uani 1 1 d . . . . .
N2 N 0.3133(5) 0.4893(3) 0.7506(2) 0.0921(18) Uani 1 1 d . . . . .
N3 N 0.7687(5) 0.6588(3) 0.81988(18) 0.0807(15) Uani 1 1 d . . . . .
N4 N 0.9979(4) 0.6569(3) 0.77024(17) 0.0755(13) Uani 1 1 d . . . . .
N5 N 0.7283(4) 0.9525(2) 0.59298(18) 0.0710(13) Uani 1 1 d . . . . .
N6 N 0.9584(4) 0.8765(3) 0.61647(16) 0.0661(12) Uani 1 1 d . . . . .
N7 N 0.2685(4) 0.8131(3) 0.78332(18) 0.0785(14) Uani 1 1 d . . . . .
N8 N 0.2699(4) 0.9270(3) 0.71913(19) 0.0747(13) Uani 1 1 d . . . . .
N9 N 0.2609(4) 0.8022(3) 0.52127(17) 0.0755(13) Uani 1 1 d . . . . .
N10 N 0.3222(4) 0.6548(3) 0.50445(19) 0.0780(14) Uani 1 1 d . . . . .
N11 N 0.7839(4) 0.4698(3) 0.5501(2) 0.0824(15) Uani 1 1 d . . . . .
N12 N 1.0007(4) 0.5542(2) 0.56917(18) 0.0694(12) Uani 1 1 d . . . . .
C1 C 0.4169(5) 0.7230(3) 0.7804(2) 0.0732(16) Uani 1 1 d . . . . .
C2 C 0.5338(5) 0.7055(3) 0.7910(2) 0.0777(16) Uani 1 1 d . . . . .
H2 H 0.5878 0.7401 0.8006 0.093 Uiso 1 1 calc R . . . .
C3 C 0.5729(5) 0.6379(3) 0.7877(2) 0.0734(16) Uani 1 1 d . . . . .
C4 C 0.4945(6) 0.5886(3) 0.7740(2) 0.0771(16) Uani 1 1 d . . . . .
H4 H 0.5206 0.5423 0.7719 0.093 Uiso 1 1 calc R . . . .
C5 C 0.3757(6) 0.6053(3) 0.7630(2) 0.0754(16) Uani 1 1 d . . . . .
C6 C 0.3394(5) 0.6719(3) 0.7664(2) 0.0757(17) Uani 1 1 d . . . . .
H6 H 0.2591 0.6835 0.7590 0.091 Uiso 1 1 calc R . . . .
C7 C 0.3756(6) 0.7943(3) 0.7861(2) 0.0835(18) Uani 1 1 d . . . . .
H7 H 0.4342 0.8283 0.7924 0.100 Uiso 1 1 calc R . . . .
C8 C 0.6940(6) 0.6172(4) 0.8029(2) 0.0774(17) Uani 1 1 d . . . . .
H8 H 0.7169 0.5706 0.7998 0.093 Uiso 1 1 calc R . . . .
C9 C 0.2909(6) 0.5521(3) 0.7497(2) 0.0783(17) Uani 1 1 d . . . . .
H9 H 0.2140 0.5661 0.7397 0.094 Uiso 1 1 calc R . . . .
C10 C 0.3298(5) 0.9034(3) 0.6446(2) 0.0750(17) Uani 1 1 d . . . . .
C11 C 0.3007(5) 0.8725(3) 0.6054(2) 0.0793(17) Uani 1 1 d . . . . .
H11 H 0.2242 0.8518 0.6021 0.095 Uiso 1 1 calc R . . . .
C12 C 0.3825(5) 0.8712(3) 0.5700(2) 0.0746(16) Uani 1 1 d . . . . .
C13 C 0.4933(5) 0.9014(3) 0.5753(2) 0.0748(15) Uani 1 1 d . . . . .
H13 H 0.5483 0.9017 0.5514 0.090 Uiso 1 1 calc R . . . .
C14 C 0.5261(5) 0.9319(3) 0.6156(2) 0.0765(17) Uani 1 1 d . . . . .
C15 C 0.4456(5) 0.9329(3) 0.6498(2) 0.0784(17) Uani 1 1 d . . . . .
H15 H 0.4672 0.9535 0.6770 0.094 Uiso 1 1 calc R . . . .
C16 C 0.2460(6) 0.9012(3) 0.6814(3) 0.0819(18) Uani 1 1 d . . . . .
H16 H 0.1705 0.8796 0.6772 0.098 Uiso 1 1 calc R . . . .
C17 C 0.3553(5) 0.8351(3) 0.5287(2) 0.0751(16) Uani 1 1 d . . . . .
H17 H 0.4136 0.8367 0.5059 0.090 Uiso 1 1 calc R . . . .
C18 C 0.6489(6) 0.9587(3) 0.6220(2) 0.0737(16) Uani 1 1 d . . . . .
H18 H 0.6682 0.9813 0.6488 0.088 Uiso 1 1 calc R . . . .
C19 C 1.0073(4) 0.7010(3) 0.69642(18) 0.0618(14) Uani 1 1 d . . . . .
C20 C 0.9977(4) 0.7599(3) 0.67148(18) 0.0610(13) Uani 1 1 d . . . . .
H20 H 0.9935 0.8033 0.6856 0.073 Uiso 1 1 calc R . . . .
C21 C 0.9940(4) 0.7561(3) 0.62533(18) 0.0610(13) Uani 1 1 d . . . . .
C22 C 1.0011(4) 0.6931(3) 0.60510(19) 0.0618(13) Uani 1 1 d . . . . .
H22 H 1.0001 0.6903 0.5738 0.074 Uiso 1 1 calc R . . . .
C23 C 1.0099(4) 0.6319(3) 0.63049(19) 0.0625(13) Uani 1 1 d . . . . .
C24 C 1.0140(4) 0.6375(3) 0.67622(19) 0.0628(13) Uani 1 1 d . . . . .
H24 H 1.0216 0.5973 0.6937 0.075 Uiso 1 1 calc R . . . .
C25 C 1.0027(5) 0.7073(3) 0.74515(19) 0.0666(14) Uani 1 1 d . . . . .
H25 H 1.0034 0.7519 0.7578 0.080 Uiso 1 1 calc R . . . .
C26 C 0.9765(4) 0.8189(3) 0.59900(19) 0.0595(13) Uani 1 1 d . . . . .
H26 H 0.9790 0.8158 0.5678 0.071 Uiso 1 1 calc R . . . .
C27 C 1.0103(4) 0.5648(3) 0.6101(2) 0.0658(14) Uani 1 1 d . . . . .
H27 H 1.0182 0.5259 0.6289 0.079 Uiso 1 1 calc R . . . .
C28 C 0.5815(6) 0.5124(4) 0.5542(3) 0.0823(18) Uani 1 1 d . . . . .
C29 C 0.5014(6) 0.5582(4) 0.5365(2) 0.0859(18) Uani 1 1 d . . . . .
H29 H 0.5251 0.5861 0.5123 0.103 Uiso 1 1 calc R . . . .
C30 C 0.3836(6) 0.5643(4) 0.5538(2) 0.0844(18) Uani 1 1 d . . . . .
C31 C 0.3522(6) 0.5233(4) 0.5884(3) 0.097(2) Uani 1 1 d . . . . .
H31 H 0.2729 0.5261 0.5996 0.116 Uiso 1 1 calc R . . . .
C32 C 0.4320(6) 0.4773(4) 0.6078(3) 0.102(2) Uani 1 1 d . . . . .
C33 C 0.5465(6) 0.4720(4) 0.5911(3) 0.097(2) Uani 1 1 d . . . . .
H33 H 0.6022 0.4413 0.6042 0.117 Uiso 1 1 calc R . . . .
C34 C 0.7019(6) 0.5082(4) 0.5355(2) 0.0823(18) Uani 1 1 d . . . . .
H34 H 0.7196 0.5362 0.5107 0.099 Uiso 1 1 calc R . . . .
C35 C 0.2978(6) 0.6119(4) 0.5350(2) 0.0843(19) Uani 1 1 d . . . . .
H35 H 0.2182 0.6110 0.5460 0.101 Uiso 1 1 calc R . . . .
C36 C 0.3960(7) 0.4364(4) 0.6447(3) 0.105(3) Uani 1 1 d . . . . .
H36 H 0.4530 0.4063 0.6575 0.126 Uiso 1 1 calc R . . . .
C37 C 0.2201(6) 0.4417(4) 0.7359(3) 0.097(2) Uani 1 1 d . . . . .
H37A H 0.1500 0.4679 0.7251 0.116 Uiso 1 1 calc R . . A 7
H37B H 0.1938 0.4129 0.7610 0.116 Uiso 0.634(19) 1 calc R . P B 7
C38 C 0.2680(7) 0.3965(4) 0.6995(3) 0.106(3) Uani 1 1 d . . . . .
H38A H 0.3426 0.3736 0.7093 0.128 Uiso 1 1 calc R . . B 6
H38B H 0.2084 0.3606 0.6921 0.128 Uiso 0.366(19) 1 calc R . P B 6
C41 C 1.0014(5) 0.4828(3) 0.5537(2) 0.0788(17) Uani 1 1 d . . . . .
H41A H 0.9999 0.4515 0.5795 0.095 Uiso 1 1 calc R . . C 10
H41B H 1.0761 0.4740 0.5371 0.095 Uiso 0.556(16) 1 calc R . P D 10
C42 C 0.8948(6) 0.4683(4) 0.5247(3) 0.0866(19) Uani 1 1 d . . . . .
H42A H 0.8908 0.5031 0.5009 0.104 Uiso 1 1 calc R . . D 11
H42B H 0.9042 0.4227 0.5108 0.104 Uiso 0.444(16) 1 calc R . P D 11
C45 C 0.2247(5) 0.6921(3) 0.4855(2) 0.0746(16) Uani 1 1 d . . . . .
H45A H 0.1539 0.6876 0.5049 0.089 Uiso 1 1 calc R . . . .
H45B H 0.2040 0.6711 0.4567 0.089 Uiso 1 1 calc R . . . .
C46 C 0.2502(6) 0.7661(4) 0.4785(2) 0.0799(18) Uani 1 1 d . . . . .
H46 H 0.3279 0.7706 0.4623 0.096 Uiso 1 1 calc R . . . .
C47 C 0.1519(7) 0.7972(4) 0.4508(3) 0.099(2) Uani 1 1 d . . . . .
H47A H 0.0753 0.7932 0.4664 0.148 Uiso 1 1 calc GR . . . .
H47B H 0.1470 0.7728 0.4226 0.148 Uiso 1 1 calc GR . . . .
H47C H 0.1697 0.8457 0.4454 0.148 Uiso 1 1 calc GR . . . .
C48 C 0.1824(5) 0.9188(3) 0.7539(2) 0.0770(17) Uani 1 1 d . . . . .
H48A H 0.1143 0.8909 0.7431 0.092 Uiso 1 1 calc R . . E 1
H48B H 0.1512 0.9643 0.7628 0.092 Uiso 0.773(18) 1 calc R . P F 1
C49 C 0.2398(6) 0.8840(3) 0.7930(2) 0.0830(18) Uani 1 1 d . . . . .
H49A H 0.3141 0.9088 0.8011 0.100 Uiso 1 1 calc R . . F 2
H49B H 0.1845 0.8859 0.8184 0.100 Uiso 0.227(18) 1 calc R . P F 2
C52 C 0.8456(5) 0.9829(3) 0.6016(2) 0.0727(15) Uani 1 1 d . . . . .
H52A H 0.8539 0.9921 0.6336 0.087 Uiso 1 1 calc R . . G 5
H52B H 0.8522 1.0271 0.5858 0.087 Uiso 0.612(16) 1 calc R . P H 5
C53 C 0.9451(5) 0.9356(3) 0.5868(2) 0.0689(15) Uani 1 1 d . . . . .
H53A H 0.9277 0.9190 0.5566 0.083 Uiso 1 1 calc R . . H 4
H53B H 1.0215 0.9615 0.5859 0.083 Uiso 0.388(16) 1 calc R . P H 4
C56 C 0.9875(6) 0.6697(4) 0.8173(2) 0.0824(18) Uani 1 1 d . . . . .
H56A H 0.9775 0.7195 0.8226 0.099 Uiso 1 1 calc R . . I 8
H56B H 1.0615 0.6545 0.8324 0.099 Uiso 0.534(19) 1 calc R . P J 8
C57 C 0.8812(6) 0.6314(4) 0.8358(2) 0.0841(18) Uani 1 1 d . . . . .
H57A H 0.8871 0.5824 0.8274 0.101 Uiso 1 1 calc R . . J 9
H57B H 0.8828 0.6342 0.8684 0.101 Uiso 0.466(19) 1 calc R . P J 9
C51 C 0.1570(10) 0.8851(7) 0.8331(4) 0.115(4) Uani 0.773(18) 1 d . . P F 1
H51A H 0.0781 0.8671 0.8248 0.172 Uiso 0.773(18) 1 calc GR . P F 1
H51B H 0.1485 0.9323 0.8437 0.172 Uiso 0.773(18) 1 calc GR . P F 1
H51C H 0.1912 0.8565 0.8565 0.172 Uiso 0.773(18) 1 calc GR . P F 1
C50 C 0.137(3) 0.9835(15) 0.7684(10) 0.079(10) Uani 0.227(18) 1 d . . P F 2
H50A H 0.2034 1.0124 0.7784 0.118 Uiso 0.227(18) 1 calc GR . P F 2
H50B H 0.0807 0.9763 0.7928 0.118 Uiso 0.227(18) 1 calc GR . P F 2
H50C H 0.0952 1.0063 0.7440 0.118 Uiso 0.227(18) 1 calc GR . P F 2
C55 C 1.0618(9) 0.9775(5) 0.5856(4) 0.078(4) Uani 0.612(16) 1 d . . P H 3
H55A H 1.0810 0.9937 0.6154 0.117 Uiso 0.612(16) 1 calc GR . P H 3
H55B H 1.0515 1.0170 0.5659 0.117 Uiso 0.612(16) 1 calc GR . P H 3
H55C H 1.1273 0.9486 0.5747 0.117 Uiso 0.612(16) 1 calc GR . P H 3
C54 C 0.8558(17) 1.0425(8) 0.5655(7) 0.093(7) Uani 0.388(16) 1 d . . P H 4
H54A H 0.8435 1.0231 0.5360 0.139 Uiso 0.388(16) 1 calc GR . P H 4
H54B H 0.9355 1.0635 0.5671 0.139 Uiso 0.388(16) 1 calc GR . P H 4
H54C H 0.7946 1.0775 0.5712 0.139 Uiso 0.388(16) 1 calc GR . P H 4
C40 C 0.1821(14) 0.3424(8) 0.6905(8) 0.159(9) Uani 0.634(19) 1 d . . P B 5
H40A H 0.1806 0.3102 0.7153 0.239 Uiso 0.634(19) 1 calc GR . P B 5
H40B H 0.2055 0.3179 0.6636 0.239 Uiso 0.634(19) 1 calc GR . P B 5
H40C H 0.1023 0.3624 0.6866 0.239 Uiso 0.634(19) 1 calc GR . P B 5
C39 C 0.1810(19) 0.3950(10) 0.7712(6) 0.093(8) Uani 0.366(19) 1 d . . P B 6
H39A H 0.2504 0.3815 0.7890 0.139 Uiso 0.366(19) 1 calc GR . P B 6
H39B H 0.1444 0.3541 0.7581 0.139 Uiso 0.366(19) 1 calc GR . P B 6
H39C H 0.1223 0.4184 0.7899 0.139 Uiso 0.366(19) 1 calc GR . P B 6
C58 C 1.1045(10) 0.6540(7) 0.8407(4) 0.067(5) Uani 0.466(19) 1 d . . P J 7
H58A H 1.1305 0.6074 0.8333 0.101 Uiso 0.466(19) 1 calc GR . P J 7
H58B H 1.0928 0.6576 0.8726 0.101 Uiso 0.466(19) 1 calc GR . P J 7
H58C H 1.1658 0.6869 0.8313 0.101 Uiso 0.466(19) 1 calc GR . P J 7
C59 C 0.883(2) 0.6363(17) 0.8882(7) 0.194(14) Uani 0.534(19) 1 d . . P J 8
H59A H 0.9583 0.6178 0.8994 0.291 Uiso 0.534(19) 1 calc R . P J 8
H59B H 0.8745 0.6844 0.8972 0.291 Uiso 0.534(19) 1 calc R . P J 8
H59C H 0.8156 0.6097 0.9003 0.291 Uiso 0.534(19) 1 calc R . P J 8
C43 C 1.1090(10) 0.4653(7) 0.5254(5) 0.072(5) Uani 0.444(16) 1 d . . P D 9
H43A H 1.1192 0.5006 0.5027 0.109 Uiso 0.444(16) 1 calc GR . P D 9
H43B H 1.0965 0.4206 0.5114 0.109 Uiso 0.444(16) 1 calc GR . P D 9
H43C H 1.1810 0.4635 0.5439 0.109 Uiso 0.444(16) 1 calc GR . P D 9
C44 C 0.9198(16) 0.3950(11) 0.5055(9) 0.167(11) Uani 0.556(16) 1 d . . P D 10
H44A H 0.9528 0.3656 0.5288 0.251 Uiso 0.556(16) 1 calc GR . P D 10
H44B H 0.9774 0.3984 0.4812 0.251 Uiso 0.556(16) 1 calc GR . P D 10
H44C H 0.8447 0.3751 0.4946 0.251 Uiso 0.556(16) 1 calc GR . P D 10
C60 C 0.6357(6) 0.6330(5) 0.67097(13) 0.090(2) Uani 0.849(7) 1 d . U P . .
C61 C 0.6949(6) 0.6916(5) 0.67520(11) 0.093(2) Uani 0.849(7) 1 d . U P . .
H61 H 0.7786 0.6909 0.6811 0.112 Uiso 0.849(7) 1 calc R . P . .
C62 C 0.6372(7) 0.7532(6) 0.67116(16) 0.115(3) Uani 0.849(7) 1 d . U P . .
H62 H 0.6803 0.7950 0.6742 0.138 Uiso 0.849(7) 1 calc R . P . .
C63 C 0.5158(7) 0.7540(5) 0.66258(16) 0.099(3) Uani 0.849(7) 1 d . U P . .
H63 H 0.4756 0.7968 0.6598 0.118 Uiso 0.849(7) 1 calc R . P . .
C64 C 0.4539(6) 0.6959(4) 0.65815(14) 0.0723(19) Uani 0.849(7) 1 d . U P . .
C65 C 0.5133(6) 0.6356(4) 0.66230(15) 0.088(2) Uani 0.849(7) 1 d . U P . .
H65 H 0.4701 0.5939 0.6592 0.105 Uiso 0.849(7) 1 calc R . P . .
C66 C 0.7017(9) 0.5683(6) 0.6756(2) 0.134(4) Uani 0.849(7) 1 d . U P . .
H66A H 0.7496 0.5601 0.6490 0.201 Uiso 0.849(7) 1 calc GR . P . .
H66B H 0.6448 0.5305 0.6796 0.201 Uiso 0.849(7) 1 calc GR . P . .
H66C H 0.7548 0.5709 0.7013 0.201 Uiso 0.849(7) 1 calc GR . P . .
C67 C 0.3201(6) 0.6964(5) 0.6487(2) 0.091(3) Uani 0.849(7) 1 d . U P . .
H67A H 0.2803 0.7287 0.6686 0.137 Uiso 0.849(7) 1 calc GR . P . .
H67B H 0.2874 0.6503 0.6532 0.137 Uiso 0.849(7) 1 calc GR . P . .
H67C H 0.3065 0.7106 0.6181 0.137 Uiso 0.849(7) 1 calc GR . P . .
C68 C 0.435(2) 0.7251(6) 0.9060(4) 0.398(10) Uiso 0.849(7) 1 d D . P . .
H68 H 0.3975 0.6950 0.8856 0.478 Uiso 0.424(3) 1 calc R . P K 2
C69 C 0.365(2) 0.7628(7) 0.9353(5) 0.398(10) Uiso 0.849(7) 1 d DG . P K .
H69 H 0.2804 0.7585 0.9349 0.478 Uiso 0.424(3) 1 calc R . P K 1
C70 C 0.420(2) 0.8069(7) 0.9652(5) 0.398(10) Uiso 0.849(7) 1 d DG . P K .
H70 H 0.3723 0.8327 0.9853 0.478 Uiso 0.849(7) 1 calc R . P . .
C71 C 0.544(2) 0.8133(7) 0.9658(5) 0.398(10) Uiso 0.849(7) 1 d DG . P K .
H71 H 0.5812 0.8435 0.9863 0.478 Uiso 0.424(3) 1 calc R . P K 1
C72 C 0.613(2) 0.7756(7) 0.9366(5) 0.398(10) Uiso 0.849(7) 1 d DG . P K .
H72 H 0.6982 0.7799 0.9370 0.478 Uiso 0.424(3) 1 calc R . P K 2
C73 C 0.559(2) 0.7315(7) 0.9066(5) 0.398(10) Uiso 0.849(7) 1 d DG . P K .
H73 H 0.6064 0.7057 0.8866 0.478 Uiso 0.849(7) 1 calc R . P . .
C74 C 0.376(3) 0.6774(10) 0.8737(7) 0.398(10) Uiso 0.424(3) 1 d D . P K 1
H74A H 0.4379 0.6551 0.8557 0.598 Uiso 0.424(3) 1 calc R . P K 1
H74B H 0.3304 0.6424 0.8897 0.598 Uiso 0.424(3) 1 calc R . P K 1
H74C H 0.3221 0.7035 0.8545 0.598 Uiso 0.424(3) 1 calc R . P K 1
C75 C 0.751(3) 0.7826(12) 0.9372(9) 0.398(10) Uiso 0.424(3) 1 d D . P K 1
H75A H 0.7741 0.8155 0.9601 0.598 Uiso 0.424(3) 1 calc R . P K 1
H75B H 0.7869 0.7379 0.9436 0.598 Uiso 0.424(3) 1 calc R . P K 1
H75C H 0.7786 0.7990 0.9085 0.598 Uiso 0.424(3) 1 calc R . P K 1
C76 C 0.228(3) 0.7558(12) 0.9346(8) 0.398(10) Uiso 0.424(3) 1 d D . P K 2
H76A H 0.2048 0.7229 0.9118 0.598 Uiso 0.424(3) 1 calc R . P K 2
H76B H 0.2002 0.7394 0.9634 0.598 Uiso 0.424(3) 1 calc R . P K 2
H76C H 0.1920 0.8005 0.9283 0.598 Uiso 0.424(3) 1 calc R . P K 2
C77 C 0.605(3) 0.8617(12) 0.9987(8) 0.398(10) Uiso 0.424(3) 1 d D . P K 2
H77A H 0.6917 0.8599 0.9946 0.598 Uiso 0.424(3) 1 calc R . P K 2
H77B H 0.5763 0.9087 0.9937 0.598 Uiso 0.424(3) 1 calc R . P K 2
H77C H 0.5846 0.8476 1.0288 0.598 Uiso 0.424(3) 1 calc R . P K 2

loop_
_atom_site_aniso_label
_atom_site_aniso_U_11
_atom_site_aniso_U_22
_atom_site_aniso_U_33
_atom_site_aniso_U_23
_atom_site_aniso_U_13
_atom_site_aniso_U_12
N1 0.055(3) 0.083(4) 0.166(6) 0.002(4) 0.019(4) -0.012(3)
N2 0.056(3) 0.076(4) 0.145(5) 0.022(3) 0.014(3) -0.005(3)
N3 0.054(3) 0.099(4) 0.089(3) 0.016(3) 0.001(3) 0.011(3)
N4 0.049(3) 0.096(4) 0.082(3) 0.015(3) -0.002(2) 0.012(3)
N5 0.048(3) 0.064(3) 0.100(3) -0.003(2) -0.004(3) -0.004(2)
N6 0.039(2) 0.076(3) 0.084(3) 0.005(3) -0.004(2) -0.003(2)
N7 0.053(3) 0.084(3) 0.098(4) -0.005(3) 0.014(3) 0.006(3)
N8 0.050(3) 0.069(3) 0.105(4) -0.011(3) 0.011(3) 0.008(2)
N9 0.047(3) 0.092(3) 0.087(3) -0.002(3) -0.003(2) 0.001(3)
N10 0.043(3) 0.102(4) 0.089(3) -0.020(3) -0.006(3) -0.004(3)
N11 0.049(3) 0.078(3) 0.121(4) -0.011(3) 0.009(3) -0.003(3)
N12 0.035(2) 0.078(3) 0.096(4) -0.005(3) 0.015(2) 0.001(2)
C1 0.047(3) 0.078(4) 0.094(4) -0.002(3) 0.007(3) 0.005(3)
C2 0.056(4) 0.078(4) 0.099(4) 0.000(3) 0.015(3) 0.001(3)
C3 0.054(3) 0.077(4) 0.089(4) 0.016(3) 0.012(3) 0.005(3)
C4 0.064(4) 0.073(4) 0.095(4) 0.017(3) 0.010(3) 0.000(3)
C5 0.055(3) 0.072(4) 0.100(4) 0.014(3) 0.010(3) 0.007(3)
C6 0.048(3) 0.087(4) 0.092(4) 0.011(3) 0.008(3) 0.009(3)
C7 0.057(4) 0.082(4) 0.112(5) -0.012(4) -0.001(3) 0.001(3)
C8 0.065(4) 0.081(4) 0.087(4) 0.019(3) 0.013(3) 0.013(4)
C9 0.055(4) 0.077(4) 0.102(5) 0.014(3) 0.008(3) 0.002(3)
C10 0.054(4) 0.075(4) 0.096(4) -0.017(3) 0.013(3) -0.001(3)
C11 0.046(3) 0.084(4) 0.108(5) -0.019(4) 0.009(3) -0.001(3)
C12 0.044(3) 0.086(4) 0.094(4) -0.008(3) 0.004(3) 0.004(3)
C13 0.052(3) 0.081(4) 0.092(4) -0.011(3) -0.004(3) 0.004(3)
C14 0.048(3) 0.074(4) 0.107(5) -0.006(3) 0.006(3) 0.004(3)
C15 0.056(4) 0.079(4) 0.100(4) -0.025(3) 0.005(3) 0.000(3)
C16 0.053(4) 0.076(4) 0.117(5) -0.021(4) 0.006(3) 0.004(3)
C17 0.043(3) 0.096(4) 0.086(4) -0.004(3) 0.000(3) 0.002(3)
C18 0.062(4) 0.064(3) 0.095(4) -0.009(3) 0.001(3) -0.001(3)
C19 0.025(2) 0.082(4) 0.078(3) -0.001(3) -0.001(2) -0.001(3)
C20 0.036(3) 0.066(3) 0.081(4) 0.004(3) -0.005(2) 0.001(2)
C21 0.031(3) 0.073(3) 0.078(3) 0.004(3) -0.002(2) -0.003(3)
C22 0.034(3) 0.070(3) 0.081(3) 0.000(3) 0.003(2) 0.001(3)
C23 0.028(2) 0.074(4) 0.086(4) 0.004(3) 0.007(2) 0.002(2)
C24 0.030(3) 0.073(3) 0.085(4) 0.005(3) 0.000(2) 0.003(2)
C25 0.037(3) 0.085(4) 0.078(3) 0.004(3) -0.006(2) 0.005(3)
C26 0.035(3) 0.070(4) 0.073(3) 0.000(3) -0.001(2) -0.006(2)
C27 0.032(3) 0.077(4) 0.089(4) 0.005(3) 0.012(3) 0.007(3)
C28 0.045(3) 0.083(4) 0.119(5) 0.001(4) 0.001(3) 0.001(3)
C29 0.056(4) 0.100(5) 0.102(4) -0.002(4) 0.007(3) -0.013(4)
C30 0.051(4) 0.092(4) 0.110(5) 0.001(4) 0.000(3) 0.004(3)
C31 0.054(4) 0.112(5) 0.124(6) 0.017(5) 0.007(4) -0.012(4)
C32 0.050(4) 0.092(5) 0.163(7) 0.014(5) 0.011(4) 0.000(4)
C33 0.049(4) 0.090(5) 0.153(7) 0.007(5) 0.011(4) -0.006(3)
C34 0.057(4) 0.085(4) 0.105(5) -0.013(4) 0.005(3) -0.010(3)
C35 0.050(4) 0.106(5) 0.097(5) -0.012(4) 0.010(3) -0.010(4)
C36 0.058(4) 0.089(5) 0.169(8) 0.027(5) 0.025(4) -0.008(4)
C37 0.057(4) 0.082(4) 0.151(6) 0.020(5) 0.017(4) -0.006(4)
C38 0.071(5) 0.070(4) 0.178(8) 0.009(5) 0.035(5) -0.013(4)
C41 0.048(3) 0.079(4) 0.109(4) -0.006(3) 0.019(3) 0.004(3)
C42 0.063(4) 0.083(4) 0.114(5) -0.024(4) 0.015(3) 0.003(3)
C45 0.052(3) 0.092(4) 0.080(4) -0.014(3) -0.003(3) -0.004(3)
C46 0.052(3) 0.117(5) 0.070(3) 0.000(3) -0.001(3) 0.007(3)
C47 0.084(5) 0.099(5) 0.114(5) 0.007(4) -0.025(4) 0.008(4)
C48 0.050(3) 0.080(4) 0.101(5) -0.019(3) 0.007(3) 0.006(3)
C49 0.060(4) 0.081(4) 0.109(5) -0.027(4) 0.011(3) 0.006(3)
C52 0.054(3) 0.064(3) 0.100(4) 0.002(3) -0.014(3) -0.005(3)
C53 0.052(3) 0.071(3) 0.084(4) 0.007(3) -0.003(3) -0.008(3)
C56 0.053(4) 0.118(5) 0.076(4) 0.012(3) -0.005(3) 0.010(3)
C57 0.071(4) 0.098(5) 0.084(4) 0.021(4) 0.003(3) 0.014(4)
C51 0.100(8) 0.135(9) 0.111(8) -0.024(7) 0.028(6) 0.008(7)
C50 0.066(18) 0.080(18) 0.090(19) -0.004(14) 0.025(14) 0.011(14)
C55 0.051(6) 0.071(6) 0.113(8) 0.020(6) -0.016(5) -0.012(5)
C54 0.082(12) 0.062(10) 0.135(16) 0.010(9) -0.031(11) -0.029(9)
C40 0.091(11) 0.104(10) 0.28(2) -0.029(12) 0.054(12) -0.043(8)
C39 0.092(14) 0.098(14) 0.090(13) 0.005(10) 0.008(10) -0.052(11)
C58 0.042(7) 0.102(10) 0.057(7) 0.028(6) -0.005(5) 0.019(6)
C59 0.17(2) 0.29(4) 0.118(15) 0.048(18) 0.026(14) 0.11(2)
C43 0.039(7) 0.077(9) 0.101(10) -0.027(7) 0.019(6) 0.002(6)
C44 0.082(11) 0.141(15) 0.28(3) -0.103(18) -0.003(13) -0.014(10)
C60 0.046(4) 0.106(5) 0.117(6) 0.032(4) 0.008(3) 0.000(3)
C61 0.036(4) 0.116(5) 0.128(7) 0.025(5) -0.003(4) -0.003(4)
C62 0.047(4) 0.109(6) 0.188(10) -0.002(6) -0.009(5) -0.010(4)
C63 0.047(4) 0.104(5) 0.146(7) -0.008(5) -0.007(4) 0.000(4)
C64 0.032(3) 0.103(5) 0.082(4) 0.013(4) 0.004(3) 0.000(3)
C65 0.044(4) 0.093(5) 0.126(6) 0.019(4) 0.001(3) -0.002(3)
C66 0.069(6) 0.127(7) 0.207(12) 0.030(7) -0.008(6) 0.007(5)
C67 0.036(3) 0.119(6) 0.119(6) 0.004(5) -0.003(3) 0.002(4)

loop_
_atom_type_symbol
_atom_type_description
_atom_type_scat_dispersion_real
_atom_type_scat_dispersion_imag
_atom_type_scat_source
C C 0.0030 0.0020 'International Tables Vol C Tables 4.2.6.8 and 6.1.1.4'
H H 0.0000 0.0000 'International Tables Vol C Tables 4.2.6.8 and 6.1.1.4'
N N 0.0060 0.0030 'International Tables Vol C Tables 4.2.6.8 and 6.1.1.4'

loop_
_geom_angle_atom_site_label_1
_geom_angle_atom_site_label_2
_geom_angle_atom_site_label_3
_geom_angle
C36 N1 C38 117.7(7)
C9 N2 C37 118.2(6)
C8 N3 C57 117.9(6)
C25 N4 C56 118.0(6)
C18 N5 C52 117.9(5)
C26 N6 C53 117.3(5)
C7 N7 C49 118.4(6)
C16 N8 C48 117.9(5)
C17 N9 C46 117.9(5)
C35 N10 C45 117.6(5)
C34 N11 C42 116.2(6)
C27 N12 C41 117.8(6)
C2 C1 C6 118.8(6)
C2 C1 C7 119.9(6)
C6 C1 C7 121.3(6)
C1 C2 H2 119.6
C1 C2 C3 120.8(6)
C3 C2 H2 119.6
C2 C3 C8 121.3(6)
C4 C3 C2 119.2(6)
C4 C3 C8 119.2(6)
C3 C4 H4 119.5
C3 C4 C5 120.9(6)
C5 C4 H4 119.5
C4 C5 C9 120.8(6)
C6 C5 C4 118.9(6)
C6 C5 C9 120.2(6)
C1 C6 H6 119.3
C5 C6 C1 121.4(6)
C5 C6 H6 119.3
N7 C7 C1 124.5(6)
N7 C7 H7 117.8
C1 C7 H7 117.8
N3 C8 C3 123.4(6)
N3 C8 H8 118.3
C3 C8 H8 118.3
N2 C9 C5 124.0(6)
N2 C9 H9 118.0
C5 C9 H9 118.0
C11 C10 C15 119.1(6)
C11 C10 C16 119.9(6)
C15 C10 C16 120.7(6)
C10 C11 H11 119.5
C10 C11 C12 121.0(6)
C12 C11 H11 119.5
C11 C12 C17 121.7(6)
C13 C12 C11 118.9(6)
C13 C12 C17 119.4(5)
C12 C13 H13 119.5
C12 C13 C14 121.0(6)
C14 C13 H13 119.5
C13 C14 C18 120.2(6)
C15 C14 C13 119.5(6)
C15 C14 C18 120.2(6)
C10 C15 H15 119.8
C14 C15 C10 120.4(6)
C14 C15 H15 119.8
N8 C16 C10 122.7(6)
N8 C16 H16 118.6
C10 C16 H16 118.6
N9 C17 C12 124.9(6)
N9 C17 H17 117.5
C12 C17 H17 117.5
N5 C18 C14 121.9(6)
N5 C18 H18 119.1
C14 C18 H18 119.1
C20 C19 C24 120.4(5)
C20 C19 C25 118.3(5)
C24 C19 C25 121.1(6)
C19 C20 H20 119.8
C19 C20 C21 120.4(5)
C21 C20 H20 119.8
C20 C21 C26 120.0(5)
C22 C21 C20 119.4(5)
C22 C21 C26 120.5(5)
C21 C22 H22 119.6
C21 C22 C23 120.7(5)
C23 C22 H22 119.6
C22 C23 C27 121.8(5)
C24 C23 C22 118.5(5)
C24 C23 C27 119.7(5)
C19 C24 C23 120.6(5)
C19 C24 H24 119.7
C23 C24 H24 119.7
N4 C25 C19 123.1(6)
N4 C25 H25 118.5
C19 C25 H25 118.5
N6 C26 C21 122.3(5)
N6 C26 H26 118.9
C21 C26 H26 118.9
N12 C27 C23 124.5(6)
N12 C27 H27 117.8
C23 C27 H27 117.8
C29 C28 C33 119.3(6)
C29 C28 C34 118.8(7)
C33 C28 C34 121.9(7)
C28 C29 H29 119.6
C28 C29 C30 120.8(7)
C30 C29 H29 119.6
C29 C30 C35 121.2(7)
C31 C30 C29 118.2(7)
C31 C30 C35 120.6(6)
C30 C31 H31 118.7
C30 C31 C32 122.6(7)
C32 C31 H31 118.7
C31 C32 C36 120.6(6)
C33 C32 C31 118.9(8)
C33 C32 C36 120.5(8)
C28 C33 H33 119.9
C32 C33 C28 120.2(7)
C32 C33 H33 119.9
N11 C34 C28 124.2(7)
N11 C34 H34 117.9
C28 C34 H34 117.9
N10 C35 C30 124.3(6)
N10 C35 H35 117.8
C30 C35 H35 117.8
N1 C36 C32 123.0(8)
N1 C36 H36 118.5
C32 C36 H36 118.5
N2 C37 H37A 109.7
N2 C37 H37B 109.7
N2 C37 C38 110.0(6)
N2 C37 C39 112.4(10)
H37A C37 H37B 108.2
C38 C37 H37A 109.7
C38 C37 H37B 109.7
C39 C37 C38 106.0(10)
N1 C38 C37 109.0(6)
N1 C38 H38A 109.9
N1 C38 H38B 109.9
C37 C38 H38A 109.9
C37 C38 H38B 109.9
H38A C38 H38B 108.3
C40 C38 N1 112.4(12)
C40 C38 C37 109.1(9)
N12 C41 H41A 109.4
N12 C41 H41B 109.4
N12 C41 C42 111.1(5)
N12 C41 C43 113.4(7)
H41A C41 H41B 108.0
C42 C41 H41A 109.4
C42 C41 H41B 109.4
C42 C41 C43 104.6(7)
N11 C42 C41 110.9(6)
N11 C42 H42A 109.5
N11 C42 H42B 109.5
N11 C42 C44 111.4(10)
C41 C42 H42A 109.5
C41 C42 H42B 109.5
C41 C42 C44 104.3(9)
H42A C42 H42B 108.1
N10 C45 H45A 108.8
N10 C45 H45B 108.8
N10 C45 C46 113.9(5)
H45A C45 H45B 107.7
C46 C45 H45A 108.8
C46 C45 H45B 108.8
N9 C46 C45 110.7(5)
N9 C46 H46 108.7
N9 C46 C47 110.9(6)
C45 C46 H46 108.7
C45 C46 C47 109.2(6)
C47 C46 H46 108.7
C46 C47 H47A 109.5
C46 C47 H47B 109.5
C46 C47 H47C 109.5
H47A C47 H47B 109.5
H47A C47 H47C 109.5
H47B C47 H47C 109.5
N8 C48 H48A 109.8
N8 C48 H48B 109.8
N8 C48 C49 109.6(5)
H48A C48 H48B 108.2
C49 C48 H48A 109.8
C49 C48 H48B 109.8
C50 C48 N8 111.6(12)
C50 C48 C49 107.7(14)
N7 C49 C48 111.4(6)
N7 C49 H49A 109.4
N7 C49 H49B 109.4
N7 C49 C51 107.9(7)
C48 C49 H49A 109.4
C48 C49 H49B 109.4
C48 C49 C51 111.2(7)
H49A C49 H49B 108.0
N5 C52 H52A 109.4
N5 C52 H52B 109.4
N5 C52 C53 111.0(5)
N5 C52 C54 103.6(7)
H52A C52 H52B 108.0
C53 C52 H52A 109.4
C53 C52 H52B 109.4
C53 C52 C54 100.8(9)
N6 C53 C52 111.8(5)
N6 C53 H53A 109.3
N6 C53 H53B 109.3
N6 C53 C55 110.3(5)
C52 C53 H53A 109.3
C52 C53 H53B 109.3
C52 C53 C55 107.7(6)
H53A C53 H53B 107.9
N4 C56 H56A 109.6
N4 C56 H56B 109.6
N4 C56 C57 110.1(6)
N4 C56 C58 110.9(7)
H56A C56 H56B 108.2
C57 C56 H56A 109.6
C57 C56 H56B 109.6
C57 C56 C58 113.8(7)
N3 C57 C56 112.0(5)
N3 C57 H57A 109.2
N3 C57 H57B 109.2
N3 C57 C59 108.6(10)
C56 C57 H57A 109.2
C56 C57 H57B 109.2
C56 C57 C59 109.5(13)
H57A C57 H57B 107.9
C49 C51 H51A 109.5
C49 C51 H51B 109.5
C49 C51 H51C 109.5
H51A C51 H51B 109.5
H51A C51 H51C 109.5
H51B C51 H51C 109.5
C48 C50 H50A 109.5
C48 C50 H50B 109.5
C48 C50 H50C 109.5
H50A C50 H50B 109.5
H50A C50 H50C 109.5
H50B C50 H50C 109.5
C53 C55 H55A 109.5
C53 C55 H55B 109.5
C53 C55 H55C 109.5
H55A C55 H55B 109.5
H55A C55 H55C 109.5
H55B C55 H55C 109.5
C52 C54 H54A 109.5
C52 C54 H54B 109.5
C52 C54 H54C 109.5
H54A C54 H54B 109.5
H54A C54 H54C 109.5
H54B C54 H54C 109.5
C38 C40 H40A 109.5
C38 C40 H40B 109.5
C38 C40 H40C 109.5
H40A C40 H40B 109.5
H40A C40 H40C 109.5
H40B C40 H40C 109.5
C37 C39 H39A 109.5
C37 C39 H39B 109.5
C37 C39 H39C 109.5
H39A C39 H39B 109.5
H39A C39 H39C 109.5
H39B C39 H39C 109.5
C56 C58 H58A 109.5
C56 C58 H58B 109.5
C56 C58 H58C 109.5
H58A C58 H58B 109.5
H58A C58 H58C 109.5
H58B C58 H58C 109.5
C57 C59 H59A 109.5
C57 C59 H59B 109.5
C57 C59 H59C 109.5
H59A C59 H59B 109.5
H59A C59 H59C 109.5
H59B C59 H59C 109.5
C41 C43 H43A 109.5
C41 C43 H43B 109.5
C41 C43 H43C 109.5
H43A C43 H43B 109.5
H43A C43 H43C 109.5
H43B C43 H43C 109.5
C42 C44 H44A 109.5
C42 C44 H44B 109.5
C42 C44 H44C 109.5
H44A C44 H44B 109.5
H44A C44 H44C 109.5
H44B C44 H44C 109.5
C61 C60 C65 118.4(8)
C61 C60 C66 118.8(8)
C65 C60 C66 122.8(8)
C60 C61 H61 119.6
C60 C61 C62 120.8(7)
C62 C61 H61 119.6
C61 C62 H62 120.3
C61 C62 C63 119.4(9)
C63 C62 H62 120.3
C62 C63 H63 119.4
C64 C63 C62 121.2(9)
C64 C63 H63 119.4
C63 C64 C65 118.3(7)
C63 C64 C67 121.5(8)
C65 C64 C67 120.2(8)
C60 C65 H65 119.0
C64 C65 C60 122.0(8)
C64 C65 H65 119.0
C60 C66 H66A 109.5
C60 C66 H66B 109.5
C60 C66 H66C 109.5
H66A C66 H66B 109.5
H66A C66 H66C 109.5
H66B C66 H66C 109.5
C64 C67 H67A 109.5
C64 C67 H67B 109.5
C64 C67 H67C 109.5
H67A C67 H67B 109.5
H67A C67 H67C 109.5
H67B C67 H67C 109.5
C69 C68 H68 120.0
C69 C68 C73 120.0
C69 C68 C74 120.2(11)
C73 C68 H68 120.0
C73 C68 C74 119.8(11)
C68 C69 H69 120.0
C68 C69 C76 120.0(10)
C70 C69 C68 120.0
C70 C69 H69 120.0
C70 C69 C76 120.0(10)
C69 C70 H70 120.0
C69 C70 C71 120.0
C71 C70 H70 120.0
C70 C71 H71 120.0
C70 C71 C72 120.0
C70 C71 C77 120.3(11)
C72 C71 H71 120.0
C72 C71 C77 119.7(11)
C71 C72 H72 120.0
C71 C72 C75 120.0(10)
C73 C72 C71 120.0
C73 C72 H72 120.0
C73 C72 C75 120.0(10)
C68 C73 H73 120.0
C72 C73 C68 120.0
C72 C73 H73 120.0
C68 C74 H74A 109.5
C68 C74 H74B 109.5
C68 C74 H74C 109.5
H74A C74 H74B 109.5
H74A C74 H74C 109.5
H74B C74 H74C 109.5
C72 C75 H75A 109.5
C72 C75 H75B 109.5
C72 C75 H75C 109.5
H75A C75 H75B 109.5
H75A C75 H75C 109.5
H75B C75 H75C 109.5
C69 C76 H76A 109.5
C69 C76 H76B 109.5
C69 C76 H76C 109.5
H76A C76 H76B 109.5
H76A C76 H76C 109.5
H76B C76 H76C 109.5
C71 C77 H77A 109.5
C71 C77 H77B 109.5
C71 C77 H77C 109.5
H77A C77 H77B 109.5
H77A C77 H77C 109.5
H77B C77 H77C 109.5

loop_
_geom_bond_atom_site_label_1
_geom_bond_atom_site_label_2
_geom_bond_distance
N1 C36 1.258(9)
N1 C38 1.455(11)
N2 C9 1.248(8)
N2 C37 1.463(10)
N3 C8 1.272(9)
N3 C57 1.447(8)
N4 C25 1.243(7)
N4 C56 1.454(8)
N5 C18 1.254(8)
N5 C52 1.460(7)
N6 C26 1.256(7)
N6 C53 1.469(8)
N7 C7 1.253(8)
N7 C49 1.447(8)
N8 C16 1.278(9)
N8 C48 1.445(8)
N9 C17 1.253(8)
N9 C46 1.479(8)
N10 C35 1.277(9)
N10 C45 1.430(8)
N11 C34 1.263(8)
N11 C42 1.457(8)
N12 C27 1.264(8)
N12 C41 1.468(8)
C1 C2 1.385(9)
C1 C6 1.386(9)
C1 C7 1.474(9)
C2 H2 0.9500
C2 C3 1.393(9)
C3 C4 1.363(9)
C3 C8 1.482(9)
C4 H4 0.9500
C4 C5 1.404(9)
C5 C6 1.364(9)
C5 C9 1.462(9)
C6 H6 0.9500
C7 H7 0.9500
C8 H8 0.9500
C9 H9 0.9500
C10 C11 1.372(9)
C10 C15 1.422(9)
C10 C16 1.456(9)
C11 H11 0.9500
C11 C12 1.410(9)
C12 C13 1.378(9)
C12 C17 1.468(9)
C13 H13 0.9500
C13 C14 1.408(9)
C14 C15 1.371(9)
C14 C18 1.479(9)
C15 H15 0.9500
C16 H16 0.9500
C17 H17 0.9500
C18 H18 0.9500
C19 C20 1.380(8)
C19 C24 1.383(8)
C19 C25 1.484(8)
C20 H20 0.9500
C20 C21 1.402(8)
C21 C22 1.376(8)
C21 C26 1.475(8)
C22 H22 0.9500
C22 C23 1.422(8)
C23 C24 1.392(8)
C23 C27 1.447(8)
C24 H24 0.9500
C25 H25 0.9500
C26 H26 0.9500
C27 H27 0.9500
C28 C29 1.373(10)
C28 C33 1.421(11)
C28 C34 1.461(9)
C29 H29 0.9500
C29 C30 1.420(9)
C30 C31 1.364(10)
C30 C35 1.450(10)
C31 H31 0.9500
C31 C32 1.394(11)
C32 C33 1.379(10)
C32 C36 1.430(12)
C33 H33 0.9500
C34 H34 0.9500
C35 H35 0.9500
C36 H36 0.9500
C37 H37A 0.9900
C37 H37B 0.9900
C37 C38 1.512(11)
C37 C39 1.471(19)
C38 H38A 0.9900
C38 H38B 0.9900
C38 C40 1.451(16)
C41 H41A 0.9900
C41 H41B 0.9900
C41 C42 1.507(10)
C41 C43 1.515(13)
C42 H42A 0.9900
C42 H42B 0.9900
C42 C44 1.567(18)
C45 H45A 0.9900
C45 H45B 0.9900
C45 C46 1.486(10)
C46 H46 1.0000
C46 C47 1.509(9)
C47 H47A 0.9800
C47 H47B 0.9800
C47 H47C 0.9800
C48 H48A 0.9900
C48 H48B 0.9900
C48 C49 1.510(10)
C48 C50 1.43(3)
C49 H49A 0.9900
C49 H49B 0.9900
C49 C51 1.528(12)
C52 H52A 0.9900
C52 H52B 0.9900
C52 C53 1.511(9)
C52 C54 1.602(19)
C53 H53A 0.9900
C53 H53B 0.9900
C53 C55 1.537(11)
C56 H56A 0.9900
C56 H56B 0.9900
C56 C57 1.509(10)
C56 C58 1.517(12)
C57 H57A 0.9900
C57 H57B 0.9900
C57 C59 1.59(2)
C51 H51A 0.9800
C51 H51B 0.9800
C51 H51C 0.9800
C50 H50A 0.9800
C50 H50B 0.9800
C50 H50C 0.9800
C55 H55A 0.9800
C55 H55B 0.9800
C55 H55C 0.9800
C54 H54A 0.9800
C54 H54B 0.9800
C54 H54C 0.9800
C40 H40A 0.9800
C40 H40B 0.9800
C40 H40C 0.9800
C39 H39A 0.9800
C39 H39B 0.9800
C39 H39C 0.9800
C58 H58A 0.9800
C58 H58B 0.9800
C58 H58C 0.9800
C59 H59A 0.9800
C59 H59B 0.9800
C59 H59C 0.9800
C43 H43A 0.9800
C43 H43B 0.9800
C43 H43C 0.9800
C44 H44A 0.9800
C44 H44B 0.9800
C44 H44C 0.9800
C60 C61 1.326(12)
C60 C65 1.392(11)
C60 C66 1.467(13)
C61 H61 0.9500
C61 C62 1.367(13)
C62 H62 0.9500
C62 C63 1.379(11)
C63 H63 0.9500
C63 C64 1.334(12)
C64 C65 1.356(11)
C64 C67 1.519(10)
C65 H65 0.9500
C66 H66A 0.9800
C66 H66B 0.9800
C66 H66C 0.9800
C67 H67A 0.9800
C67 H67B 0.9800
C67 H67C 0.9800
C68 H68 0.9500
C68 C69 1.3900
C68 C73 1.3900
C68 C74 1.502(19)
C69 H69 0.9500
C69 C70 1.3900
C69 C76 1.54(3)
C70 H70 0.9500
C70 C71 1.3900
C71 H71 0.9500
C71 C72 1.3900
C71 C77 1.53(2)
C72 H72 0.9500
C72 C73 1.3900
C72 C75 1.54(2)
C73 H73 0.9500
C74 H74A 0.9800
C74 H74B 0.9800
C74 H74C 0.9800
C75 H75A 0.9800
C75 H75B 0.9800
C75 H75C 0.9800
C76 H76A 0.9800
C76 H76B 0.9800
C76 H76C 0.9800
C77 H77A 0.9800
C77 H77B 0.9800
C77 H77C 0.9800

loop_
_geom_torsion_atom_site_label_1
_geom_torsion_atom_site_label_2
_geom_torsion_atom_site_label_3
_geom_torsion_atom_site_label_4
_geom_torsion
N2 C37 C38 N1 -66.4(8)
N2 C37 C38 C40 170.4(11)
N4 C56 C57 N3 -68.2(8)
N4 C56 C57 C59 171.3(11)
N5 C52 C53 N6 -73.2(6)
N5 C52 C53 C55 165.5(6)
N8 C48 C49 N7 -69.1(7)
N8 C48 C49 C51 170.5(7)
N10 C45 C46 N9 -68.3(7)
N10 C45 C46 C47 169.3(6)
N12 C41 C42 N11 -68.5(7)
N12 C41 C42 C44 171.5(12)
C1 C2 C3 C4 -0.2(10)
C1 C2 C3 C8 -174.2(6)
C2 C1 C6 C5 0.2(10)
C2 C1 C7 N7 -169.7(7)
C2 C3 C4 C5 0.3(9)
C2 C3 C8 N3 0.5(10)
C3 C4 C5 C6 -0.2(10)
C3 C4 C5 C9 -178.1(6)
C4 C3 C8 N3 -173.5(6)
C4 C5 C6 C1 0.0(10)
C4 C5 C9 N2 6.2(10)
C6 C1 C2 C3 0.0(10)
C6 C1 C7 N7 7.2(11)
C6 C5 C9 N2 -171.6(7)
C7 N7 C49 C48 120.6(7)
C7 N7 C49 C51 -117.0(8)
C7 C1 C2 C3 177.0(6)
C7 C1 C6 C5 -176.8(6)
C8 N3 C57 C56 128.0(7)
C8 N3 C57 C59 -110.9(15)
C8 C3 C4 C5 174.4(6)
C9 N2 C37 C38 124.1(8)
C9 N2 C37 C39 -118.0(12)
C9 C5 C6 C1 177.9(6)
C10 C11 C12 C13 0.1(10)
C10 C11 C12 C17 176.5(6)
C11 C10 C15 C14 1.4(10)
C11 C10 C16 N8 177.7(6)
C11 C12 C13 C14 1.5(10)
C11 C12 C17 N9 -1.1(10)
C12 C13 C14 C15 -1.6(10)
C12 C13 C14 C18 174.7(6)
C13 C12 C17 N9 175.4(6)
C13 C14 C15 C10 0.2(10)
C13 C14 C18 N5 -3.4(9)
C15 C10 C11 C12 -1.5(10)
C15 C10 C16 N8 2.2(10)
C15 C14 C18 N5 172.9(6)
C16 N8 C48 C49 123.3(6)
C16 N8 C48 C50 -117.4(16)
C16 C10 C11 C12 -177.0(6)
C16 C10 C15 C14 176.8(6)
C17 N9 C46 C45 124.4(6)
C17 N9 C46 C47 -114.3(7)
C17 C12 C13 C14 -175.0(6)
C18 N5 C52 C53 138.5(6)
C18 N5 C52 C54 -114.1(10)
C18 C14 C15 C10 -176.1(6)
C19 C20 C21 C22 -0.5(8)
C19 C20 C21 C26 176.3(4)
C20 C19 C24 C23 -0.7(7)
C20 C19 C25 N4 172.2(5)
C20 C21 C22 C23 1.1(7)
C20 C21 C26 N6 -3.7(7)
C21 C22 C23 C24 -1.5(7)
C21 C22 C23 C27 176.2(5)
C22 C21 C26 N6 173.2(5)
C22 C23 C24 C19 1.3(7)
C22 C23 C27 N12 -1.4(8)
C24 C19 C20 C21 0.3(7)
C24 C19 C25 N4 -4.1(8)
C24 C23 C27 N12 176.3(5)
C25 N4 C56 C57 126.3(6)
C25 N4 C56 C58 -107.0(8)
C25 C19 C20 C21 -176.0(5)
C25 C19 C24 C23 175.5(4)
C26 N6 C53 C52 138.4(5)
C26 N6 C53 C55 -101.8(7)
C26 C21 C22 C23 -175.8(5)
C27 N12 C41 C42 127.7(6)
C27 N12 C41 C43 -114.9(9)
C27 C23 C24 C19 -176.5(5)
C28 C29 C30 C31 -0.4(11)
C28 C29 C30 C35 -179.2(7)
C29 C28 C33 C32 2.1(12)
C29 C28 C34 N11 177.4(7)
C29 C30 C31 C32 1.8(12)
C29 C30 C35 N10 -5.6(11)
C30 C31 C32 C33 -1.2(13)
C30 C31 C32 C36 178.5(8)
C31 C30 C35 N10 175.6(7)
C31 C32 C33 C28 -0.8(13)
C31 C32 C36 N1 1.3(14)
C33 C28 C29 C30 -1.6(11)
C33 C28 C34 N11 -0.6(11)
C33 C32 C36 N1 -179.0(9)
C34 N11 C42 C41 127.4(6)
C34 N11 C42 C44 -116.9(13)
C34 C28 C29 C30 -179.6(6)
C34 C28 C33 C32 -179.9(8)
C35 N10 C45 C46 136.9(6)
C35 C30 C31 C32 -179.4(7)
C36 N1 C38 C37 124.8(8)
C36 N1 C38 C40 -114.0(11)
C36 C32 C33 C28 179.5(8)
C37 N2 C9 C5 -179.5(6)
C38 N1 C36 C32 -177.6(8)
C41 N12 C27 C23 -179.4(5)
C42 N11 C34 C28 174.9(6)
C45 N10 C35 C30 172.2(6)
C46 N9 C17 C12 -177.3(6)
C48 N8 C16 C10 -177.0(6)
C49 N7 C7 C1 175.5(6)
C52 N5 C18 C14 177.8(5)
C53 N6 C26 C21 178.6(4)
C56 N4 C25 C19 -176.8(5)
C57 N3 C8 C3 176.3(5)
C50 C48 C49 N7 169.3(13)
C54 C52 C53 N6 177.5(7)
C39 C37 C38 N1 171.8(10)
C58 C56 C57 N3 166.7(8)
C43 C41 C42 N11 168.8(8)
C60 C61 C62 C63 0.00(4)
C61 C60 C65 C64 -0.03(10)
C61 C62 C63 C64 0.00(10)
C62 C63 C64 C65 -0.02(13)
C62 C63 C64 C67 180.00(7)
C63 C64 C65 C60 0.04(14)
C65 C60 C61 C62 0.01(4)
C66 C60 C61 C62 -179.98(4)
C66 C60 C65 C64 179.96(8)
C67 C64 C65 C60 -179.99(7)
C68 C69 C70 C71 0.0
C69 C68 C73 C72 0.0
C69 C70 C71 C72 0.0
C69 C70 C71 C77 180.0
C70 C71 C72 C73 0.0
C70 C71 C72 C75 180.0
C71 C72 C73 C68 0.0
C73 C68 C69 C70 0.0
C73 C68 C69 C76 180.0
C74 C68 C69 C70 180.0
C74 C68 C73 C72 180.0
C75 C72 C73 C68 180.0
C76 C69 C70 C71 180.0
C77 C71 C72 C73 180.0
